data_2240336
loop_
_publ_author_name
'Zukerman-Schpector, Julio'
'Caracelli, Ignez'
'Stefani, H\'elio A.'
'Shamim, Anwar'
'Tiekink, Edward R.T.'

_publ_section_title
;
 Crystal structure of
 [(2<i>R</i>,3<i>R</i>,4<i>S</i>)-3,4-bis(acetyloxy)-5-iodo-3,4-dihydro-2<i>H</i>-pyran-2-yl]methyl
 acetate
;
_journal_issue 1
_journal_name_full 'Acta Crystallographica Section E'
_journal_page_first o53
_journal_page_last o54
_journal_paper_doi 10.1107/S205698901402564X
_journal_volume 71
_journal_year 2015
_chemical_formula_iupac 'C12 H15 I O7'
_chemical_formula_moiety 'C12 H15 I O7'
_chemical_formula_sum 'C12 H15 I O7'
_chemical_formula_weight 398.14
_chemical_name_systematic
'[(2<i>R</i>,3<i>R</i>,4<i>S</i>)-3,4-Bis(acetyloxy)-5-iodo-3,4-dihydro-2<i>H</i>-pyran-2-yl]methyl acetate'
_space_group_crystal_system orthorhombic
_space_group_IT_number 19
_space_group_name_Hall 'P 2ac 2ab'
_space_group_name_H-M_alt 'P 21 21 21'
_symmetry_space_group_name_Hall 'P 2ac 2ab'
_symmetry_space_group_name_H-M 'P 21 21 21'
_atom_sites_solution_hydrogens geom
_atom_sites_solution_primary direct
_atom_sites_solution_secondary difmap
_audit_creation_method SHELXL-2014/6
_cell_angle_alpha 90
_cell_angle_beta 90
_cell_angle_gamma 90
_cell_formula_units_Z 4
_cell_length_a 7.9048(2)
_cell_length_b 8.7521(2)
_cell_length_c 22.7094(5)
_cell_measurement_reflns_used 3256
_cell_measurement_temperature 293(2)
_cell_measurement_theta_max 25.14
_cell_measurement_theta_min 2.73
_cell_volume 1571.12(6)
_computing_cell_refinement
;
SAINT (Bruker, 2009)
;
_computing_data_collection
;
APEX2 (Bruker, 2009)
;
_computing_data_reduction
;
SAINT (Bruker, 2009)
;
_computing_molecular_graphics
;
ORTEP-3 for Windows (Farrugia, 2012) and  DIAMOND (Brandenburg,
2006)
;
_computing_publication_material
;
MarvinSketch (ChemAxon, 2010) and publCIF (Westrip, 2010)
;
_computing_structure_refinement
;
SHELXL2014 (Sheldrick, 2008)
;
_computing_structure_solution
;
SIR (Burla <i>et al.</i>,  2014
;
_diffrn_ambient_temperature 293(2)
_diffrn_measured_fraction_theta_full 0.996
_diffrn_measured_fraction_theta_max 0.995
_diffrn_measurement_device_type 'Bruker APEXII CCD'
_diffrn_measurement_method '\f and \w scans'
_diffrn_radiation_type MoK\a
_diffrn_radiation_wavelength 0.71073
_diffrn_reflns_av_R_equivalents 0.0187
_diffrn_reflns_limit_h_max 5
_diffrn_reflns_limit_h_min -9
_diffrn_reflns_limit_k_max 10
_diffrn_reflns_limit_k_min -7
_diffrn_reflns_limit_l_max 27
_diffrn_reflns_limit_l_min -27
_diffrn_reflns_number 6116
_diffrn_reflns_theta_full 25.242
_diffrn_reflns_theta_max 25.368
_diffrn_reflns_theta_min 1.793
_exptl_absorpt_coefficient_mu 2.063
_exptl_absorpt_correction_T_max 0.7452
_exptl_absorpt_correction_T_min 0.6013
_exptl_absorpt_correction_type multi-scan
_exptl_absorpt_process_details
;
(<i>SADABS</i>; Sheldrick, 1996)
;
_exptl_crystal_colour colourless
_exptl_crystal_density_diffrn 1.683
_exptl_crystal_description irregular
_exptl_crystal_F_000 784
_exptl_crystal_size_max 0.347
_exptl_crystal_size_mid 0.241
_exptl_crystal_size_min 0.113
_refine_diff_density_max 0.278
_refine_diff_density_min -0.578
_refine_ls_abs_structure_details
;
Flack <i>x</i> determined using 925 quotients
[(<i>I</i>^+^)-(<i>I</i>^-^)]/[(<i>I</i>^+^)+(<i>I</i>^-^)]
(Parsons <i>et al.</i>,  2013)
;
_refine_ls_abs_structure_Flack 0.000(11)
_refine_ls_extinction_method none
_refine_ls_goodness_of_fit_ref 1.040
_refine_ls_hydrogen_treatment constr
_refine_ls_matrix_type full
_refine_ls_number_parameters 184
_refine_ls_number_reflns 2818
_refine_ls_number_restraints 0
_refine_ls_restrained_S_all 1.040
_refine_ls_R_factor_all 0.0338
_refine_ls_R_factor_gt 0.0282
_refine_ls_shift/su_max 0.000
_refine_ls_shift/su_mean 0.000
_refine_ls_structure_factor_coef Fsqd
_refine_ls_weighting_details 'w=1/[\s^2^(Fo^2^)+(0.0299P)^2^+0.3563P] where P=(Fo^2^+2Fc^2^)/3'
_refine_ls_weighting_scheme calc
_refine_ls_wR_factor_gt 0.0677
_refine_ls_wR_factor_ref 0.0709
_reflns_number_gt 2456
_reflns_number_total 2818
_reflns_threshold_expression I>2\s(I)
_cod_data_source_file hb7323sup1.cif
_cod_data_source_block I
_cod_database_code 2240336
_cod_database_fobs_code 2240336
_shelx_space_group_comment
;
The symmetry employed for this shelxl refinement is uniquely defined
by the following loop, which should always be used as a source of
symmetry information in preference to the above space-group names.
They are only intended as comments.
;

loop_
_space_group_symop_operation_xyz
'x, y, z'
'-x+1/2, -y, z+1/2'
'x+1/2, -y+1/2, -z'
'-x, y+1/2, -z+1/2'

loop_
_atom_site_type_symbol
_atom_site_label
_atom_site_fract_x
_atom_site_fract_y
_atom_site_fract_z
_atom_site_U_iso_or_equiv
_atom_site_adp_type
_atom_site_calc_flag
_atom_site_occupancy
I I 0.55529(6) 0.37319(5) 0.49032(2) 0.1044(2) Uani d 1
O O1 0.5090(4) 0.9803(5) 0.31664(17) 0.0798(10) Uani d 1
O O2 0.7080(7) 1.1290(7) 0.2782(3) 0.141(2) Uani d 1
O O3 0.8630(3) 0.8456(4) 0.37365(13) 0.0609(8) Uani d 1
O O4 0.8637(5) 0.7615(5) 0.28034(15) 0.0839(11) Uani d 1
O O5 0.8078(4) 0.5163(4) 0.38956(12) 0.0603(8) Uani d 1
O O6 1.0344(5) 0.4998(6) 0.44747(19) 0.1042(14) Uani d 1
O O7 0.4218(4) 0.8098(5) 0.41934(15) 0.0749(9) Uani d 1
C C1 0.5672(6) 0.5851(6) 0.44833(17) 0.0637(11) Uani d 1
C C2 0.4291(6) 0.6670(7) 0.44323(19) 0.0728(14) Uani d 1
H H2 0.3287 0.6246 0.4569 0.087 Uiso calc 1
C C3 0.5830(5) 0.8834(6) 0.41154(19) 0.0653(12) Uani d 1
H H3 0.6264 0.9136 0.4502 0.078 Uiso calc 1
C C4 0.7049(5) 0.7701(5) 0.38426(17) 0.0514(10) Uani d 1
H H4 0.6585 0.7334 0.3468 0.062 Uiso calc 1
C C5 0.7335(5) 0.6361(6) 0.42476(16) 0.0576(10) Uani d 1
H H5 0.8095 0.6647 0.4570 0.069 Uiso calc 1
C C6 0.5543(7) 1.0241(6) 0.3756(3) 0.0825(14) Uani d 1
H H6A 0.4643 1.0846 0.3929 0.099 Uiso calc 1
H H6B 0.6564 1.0855 0.3749 0.099 Uiso calc 1
C C7 0.5931(7) 1.0403(7) 0.2711(3) 0.0887(18) Uani d 1
C C8 0.5349(9) 0.9756(11) 0.2140(3) 0.121(3) Uani d 1
H H8A 0.5497 0.8667 0.2143 0.181 Uiso calc 1
H H8B 0.6000 1.0190 0.1824 0.181 Uiso calc 1
H H8C 0.4174 0.9993 0.2083 0.181 Uiso calc 1
C C9 0.9308(6) 0.8302(5) 0.3190(2) 0.0607(11) Uani d 1
C C10 1.0949(6) 0.9124(7) 0.3156(3) 0.0869(16) Uani d 1
H H10A 1.0799 1.0066 0.2946 0.130 Uiso calc 1
H H10B 1.1762 0.8500 0.2954 0.130 Uiso calc 1
H H10C 1.1348 0.9338 0.3547 0.130 Uiso calc 1
C C11 0.9611(6) 0.4617(6) 0.4043(2) 0.0653(11) Uani d 1
C C12 1.0198(7) 0.3483(8) 0.3605(3) 0.0952(19) Uani d 1
H H12A 1.1130 0.2915 0.3766 0.143 Uiso calc 1
H H12B 1.0556 0.4002 0.3254 0.143 Uiso calc 1
H H12C 0.9290 0.2796 0.3512 0.143 Uiso calc 1

loop_
_atom_site_aniso_label
_atom_site_aniso_U_11
_atom_site_aniso_U_22
_atom_site_aniso_U_33
_atom_site_aniso_U_12
_atom_site_aniso_U_13
_atom_site_aniso_U_23
I 0.1334(4) 0.0973(3) 0.0825(3) -0.0195(3) 0.0270(2) 0.0107(2)
O1 0.0605(18) 0.092(3) 0.087(2) -0.0091(16) -0.0051(16) 0.015(2)
O2 0.126(4) 0.127(4) 0.169(5) -0.048(4) 0.012(3) 0.045(4)
O3 0.0480(14) 0.074(2) 0.0606(16) -0.0122(14) 0.0004(12) -0.0116(16)
O4 0.080(2) 0.114(3) 0.058(2) -0.022(2) 0.0163(18) -0.013(2)
O5 0.0586(16) 0.076(2) 0.0461(15) 0.0052(15) -0.0067(13) -0.0102(15)
O6 0.075(2) 0.146(4) 0.092(3) 0.021(3) -0.030(2) -0.026(3)
O7 0.0491(16) 0.105(3) 0.0702(19) 0.0004(17) 0.0113(15) -0.0053(19)
C1 0.069(3) 0.081(3) 0.0416(19) -0.010(3) 0.0058(19) -0.006(2)
C2 0.066(3) 0.102(4) 0.050(2) -0.018(3) 0.017(2) -0.014(3)
C3 0.056(2) 0.085(3) 0.055(2) -0.006(3) 0.0020(18) -0.020(3)
C4 0.0427(19) 0.069(3) 0.042(2) -0.0070(19) -0.0024(17) -0.011(2)
C5 0.059(2) 0.077(3) 0.0368(18) -0.011(2) -0.0018(16) -0.011(2)
C6 0.068(3) 0.073(3) 0.107(4) 0.001(3) 0.008(3) -0.011(3)
C7 0.063(3) 0.086(4) 0.118(5) 0.007(3) 0.004(3) 0.041(4)
C8 0.102(4) 0.174(8) 0.086(4) 0.001(5) -0.008(4) 0.057(5)
C9 0.052(2) 0.065(3) 0.065(3) 0.002(2) 0.010(2) 0.002(2)
C10 0.059(3) 0.092(4) 0.109(4) -0.010(3) 0.017(3) 0.007(3)
C11 0.058(2) 0.084(3) 0.055(2) 0.001(3) 0.003(2) 0.005(2)
C12 0.086(4) 0.116(5) 0.084(4) 0.023(4) 0.010(3) -0.013(4)

loop_
_atom_type_symbol
_atom_type_description
_atom_type_scat_dispersion_real
_atom_type_scat_dispersion_imag
_atom_type_scat_source
C C 0.0033 0.0016 'International Tables Vol C Tables 4.2.6.8 and 6.1.1.4'
H H 0.0000 0.0000 'International Tables Vol C Tables 4.2.6.8 and 6.1.1.4'
O O 0.0106 0.0060 'International Tables Vol C Tables 4.2.6.8 and 6.1.1.4'
I I -0.4742 1.8119 'International Tables Vol C Tables 4.2.6.8 and 6.1.1.4'

loop_
_geom_angle_atom_site_label_1
_geom_angle_atom_site_label_2
_geom_angle_atom_site_label_3
_geom_angle
C7 O1 C6 119.4(5)
C9 O3 C4 116.8(3)
C11 O5 C5 119.1(3)
C2 O7 C3 114.9(4)
C2 C1 C5 122.6(5)
C2 C1 I 119.3(4)
C5 C1 I 118.1(4)
C1 C2 O7 124.9(4)
C1 C2 H2 117.6
O7 C2 H2 117.6
O7 C3 C6 107.6(4)
O7 C3 C4 108.7(4)
C6 C3 C4 114.3(4)
O7 C3 H3 108.7
C6 C3 H3 108.7
C4 C3 H3 108.7
O3 C4 C5 109.3(3)
O3 C4 C3 108.7(3)
C5 C4 C3 110.8(4)
O3 C4 H4 109.3
C5 C4 H4 109.3
C3 C4 H4 109.3
O5 C5 C1 109.9(4)
O5 C5 C4 106.8(3)
C1 C5 C4 108.7(4)
O5 C5 H5 110.5
C1 C5 H5 110.5
C4 C5 H5 110.5
O1 C6 C3 109.1(4)
O1 C6 H6A 109.9
C3 C6 H6A 109.9
O1 C6 H6B 109.9
C3 C6 H6B 109.9
H6A C6 H6B 108.3
O2 C7 O1 121.7(7)
O2 C7 C8 126.4(6)
O1 C7 C8 111.8(5)
C7 C8 H8A 109.5
C7 C8 H8B 109.5
H8A C8 H8B 109.5
C7 C8 H8C 109.5
H8A C8 H8C 109.5
H8B C8 H8C 109.5
O4 C9 O3 123.3(4)
O4 C9 C10 126.6(4)
O3 C9 C10 110.1(4)
C9 C10 H10A 109.5
C9 C10 H10B 109.5
H10A C10 H10B 109.5
C9 C10 H10C 109.5
H10A C10 H10C 109.5
H10B C10 H10C 109.5
O6 C11 O5 123.1(5)
O6 C11 C12 126.2(5)
O5 C11 C12 110.7(4)
C11 C12 H12A 109.5
C11 C12 H12B 109.5
H12A C12 H12B 109.5
C11 C12 H12C 109.5
H12A C12 H12C 109.5
H12B C12 H12C 109.5

loop_
_geom_bond_atom_site_label_1
_geom_bond_atom_site_label_2
_geom_bond_distance
I C1 2.087(5)
O1 C7 1.336(7)
O1 C6 1.438(7)
O2 C7 1.205(8)
O3 C9 1.359(5)
O3 C4 1.434(5)
O4 C9 1.188(6)
O5 C11 1.345(6)
O5 C5 1.444(5)
O6 C11 1.186(6)
O7 C2 1.364(7)
O7 C3 1.439(5)
C1 C2 1.311(7)
C1 C5 1.488(6)
C2 H2 0.9300
C3 C6 1.495(8)
C3 C4 1.515(6)
C3 H3 0.9800
C4 C5 1.507(6)
C4 H4 0.9800
C5 H5 0.9800
C6 H6A 0.9700
C6 H6B 0.9700
C7 C8 1.490(10)
C8 H8A 0.9600
C8 H8B 0.9600
C8 H8C 0.9600
C9 C10 1.486(7)
C10 H10A 0.9600
C10 H10B 0.9600
C10 H10C 0.9600
C11 C12 1.479(7)
C12 H12A 0.9600
C12 H12B 0.9600
C12 H12C 0.9600

loop_
_geom_hbond_atom_site_label_D
_geom_hbond_atom_site_label_H
_geom_hbond_atom_site_label_A
_geom_hbond_site_symmetry_A
_geom_hbond_distance_DH
_geom_hbond_distance_HA
_geom_hbond_distance_DA
_geom_hbond_angle_DHA
C2 H2 O6 1_455 0.93 2.58 3.448(7) 156
C3 H3 O6 3_466 0.98 2.55 3.383(6) 143

loop_
_geom_torsion_atom_site_label_1
_geom_torsion_atom_site_label_2
_geom_torsion_atom_site_label_3
_geom_torsion_atom_site_label_4
_geom_torsion
C5 C1 C2 O7 -3.9(7)
I C1 C2 O7 176.7(3)
C3 O7 C2 C1 -13.7(6)
C2 O7 C3 C6 170.0(4)
C2 O7 C3 C4 45.7(5)
C9 O3 C4 C5 108.8(4)
C9 O3 C4 C3 -130.1(4)
O7 C3 C4 O3 177.0(3)
C6 C3 C4 O3 56.8(5)
O7 C3 C4 C5 -62.8(4)
C6 C3 C4 C5 177.0(4)
C11 O5 C5 C1 -121.9(4)
C11 O5 C5 C4 120.4(4)
C2 C1 C5 O5 -129.5(5)
I C1 C5 O5 49.9(4)
C2 C1 C5 C4 -13.0(6)
I C1 C5 C4 166.4(3)
O3 C4 C5 O5 -76.7(4)
C3 C4 C5 O5 163.5(3)
O3 C4 C5 C1 164.8(3)
C3 C4 C5 C1 45.0(4)
C7 O1 C6 C3 -128.3(5)
O7 C3 C6 O1 -68.9(5)
C4 C3 C6 O1 51.9(5)
C6 O1 C7 O2 1.0(8)
C6 O1 C7 C8 177.0(5)
C4 O3 C9 O4 1.9(6)
C4 O3 C9 C10 -179.0(4)
C5 O5 C11 O6 5.3(7)
C5 O5 C11 C12 -175.9(4)
